data_4085060
loop_
_publ_author_name
'Ge, Fang'
'Kehr, Gerald'
'Daniliuc, Constantin G.'
'Erker, Gerhard'

_publ_section_title
;
 Reactions of Boroles Formed by 1,1-Carboboration
;
_journal_issue 1
_journal_name_full Organometallics
_journal_page_first 229
_journal_paper_doi 10.1021/om501085j
_journal_volume 34
_journal_year 2015
_chemical_formula_sum 'C39 H31 B2 F15 Si2'
_chemical_formula_weight 862.44
_chemical_name_systematic
; 
 ? 
;
_space_group_IT_number 2
_symmetry_cell_setting triclinic
_symmetry_space_group_name_Hall '-P 1'
_symmetry_space_group_name_H-M 'P -1'
_atom_sites_solution_hydrogens geom
_atom_sites_solution_primary direct
_atom_sites_solution_secondary difmap
_audit_creation_method SHELXL-97
_cell_angle_alpha 103.2890(12)
_cell_angle_beta 91.1580(12)
_cell_angle_gamma 114.3120(11)
_cell_formula_units_Z 2
_cell_length_a 10.5318(3)
_cell_length_b 10.7243(3)
_cell_length_c 19.1097(5)
_cell_measurement_reflns_used 9049
_cell_measurement_temperature 100(2)
_cell_measurement_theta_max 68.2727
_cell_measurement_theta_min 2.3959
_cell_volume 1898.17(9)
_computing_cell_refinement 'SAINT V8.34A (Bruker AXS Inc., 2013)'
_computing_data_collection
;
APEX2 v.2014.1-1 (Bruker AXS Inc., 2014)
;
_computing_data_reduction 'SAINT V8.34A (Bruker AXS Inc., 2013)'
_computing_molecular_graphics 'XP (Sheldrick, 2014)'
_computing_publication_material 'SHELXL-2014 (Sheldrick, 2014)'
_computing_structure_refinement 'SHELXL-2014 (Sheldrick, 2014)'
_computing_structure_solution 'SHELXL-2014 (Sheldrick, 2014)'
_diffrn_ambient_temperature 100(2)
_diffrn_detector_area_resol_mean 10.4167
_diffrn_measured_fraction_theta_full 0.999
_diffrn_measured_fraction_theta_max 0.999
_diffrn_measurement_device_type 'Bruker D8 Venture PHOTON 100 CMOS'
_diffrn_measurement_method 'omega and phi scans'
_diffrn_radiation_monochromator 'MX mirror'
_diffrn_radiation_source 'micro focus tube'
_diffrn_radiation_type CuK\a
_diffrn_radiation_wavelength 1.54178
_diffrn_reflns_av_R_equivalents 0.0466
_diffrn_reflns_av_sigmaI/netI 0.0210
_diffrn_reflns_limit_h_max 12
_diffrn_reflns_limit_h_min -12
_diffrn_reflns_limit_k_max 12
_diffrn_reflns_limit_k_min -12
_diffrn_reflns_limit_l_max 23
_diffrn_reflns_limit_l_min -23
_diffrn_reflns_number 67328
_diffrn_reflns_theta_full 68.24
_diffrn_reflns_theta_max 68.24
_diffrn_reflns_theta_min 2.40
_exptl_absorpt_coefficient_mu 1.793
_exptl_absorpt_correction_T_max 0.79
_exptl_absorpt_correction_T_min 0.71
_exptl_absorpt_correction_type multi-scan
_exptl_absorpt_process_details
;
Bruker AXS (2014). SADABS, Version 2014/2, Bruker AXS Inc., Madison, Wisconsin,
USA.
;
_exptl_crystal_colour 'pale yellow'
_exptl_crystal_density_diffrn 1.509
_exptl_crystal_density_method 'not measured'
_exptl_crystal_description prism
_exptl_crystal_F_000 876
_exptl_crystal_size_max 0.24
_exptl_crystal_size_mid 0.23
_exptl_crystal_size_min 0.14
_refine_diff_density_max 1.339
_refine_diff_density_min -0.571
_refine_diff_density_rms 0.052
_refine_ls_extinction_method none
_refine_ls_goodness_of_fit_ref 1.017
_refine_ls_hydrogen_treatment mixed
_refine_ls_matrix_type full
_refine_ls_number_parameters 533
_refine_ls_number_reflns 6932
_refine_ls_number_restraints 0
_refine_ls_restrained_S_all 1.017
_refine_ls_R_factor_all 0.0434
_refine_ls_R_factor_gt 0.0390
_refine_ls_shift/su_max 0.001
_refine_ls_shift/su_mean 0.000
_refine_ls_structure_factor_coef Fsqd
_refine_ls_weighting_details 'calc w=1/[\s^2^(Fo^2^)+(0.0386P)^2^+2.1207P] where P=(Fo^2^+2Fc^2^)/3'
_refine_ls_weighting_scheme calc
_refine_ls_wR_factor_gt 0.0929
_refine_ls_wR_factor_ref 0.0958
_reflns_number_gt 6280
_reflns_number_total 6932
_reflns_threshold_expression >2sigma(I)
_cod_data_source_file om501085j_si_002.cif
_cod_data_source_block erk7722
_cod_depositor_comments 'Adding full bibliography for 4085059--4085063.cif.'
_cod_original_sg_symbol_H-M P-1
_cod_database_code 4085060

loop_
_symmetry_equiv_pos_as_xyz
'x, y, z'
'-x, -y, -z'

loop_
_atom_site_label
_atom_site_type_symbol
_atom_site_fract_x
_atom_site_fract_y
_atom_site_fract_z
_atom_site_U_iso_or_equiv
_atom_site_adp_type
_atom_site_occupancy
_atom_site_symmetry_multiplicity
_atom_site_calc_flag
_atom_site_refinement_flags
B1 B 0.4726(2) 0.2601(2) 0.63345(11) 0.0177(4) Uani 1 1 d .
B2 B 0.5912(2) 0.2272(2) 0.82894(11) 0.0176(4) Uani 1 1 d .
Si2 Si 0.76608(5) 0.46371(5) 0.60312(3) 0.02195(12) Uani 1 1 d .
Si1 Si 0.27635(5) 0.03595(5) 0.70160(3) 0.01743(12) Uani 1 1 d .
C4 C 0.63200(19) 0.38659(19) 0.66427(10) 0.0175(4) Uani 1 1 d .
C3 C 0.67927(18) 0.34694(18) 0.72781(9) 0.0155(3) Uani 1 1 d .
C2 C 0.57338(18) 0.25253(18) 0.75366(9) 0.0152(3) Uani 1 1 d .
C1 C 0.43409(18) 0.20989(18) 0.70871(9) 0.0159(4) Uani 1 1 d .
C6 C 0.4115(2) 0.3397(2) 0.70753(10) 0.0194(4) Uani 1 1 d .
H6 H 0.323(2) 0.345(2) 0.7114(12) 0.022(5) Uiso 1 1 d .
C5 C 0.52036(19) 0.43906(19) 0.68351(10) 0.0196(4) Uani 1 1 d .
C7 C 0.5173(2) 0.5658(2) 0.66176(12) 0.0305(5) Uani 1 1 d .
H7A H 0.6125 0.6450 0.6747 0.037 Uiso 1 1 calc R
H7B H 0.4940 0.5402 0.6084 0.037 Uiso 1 1 calc R
C8 C 0.4169(3) 0.6152(2) 0.69550(14) 0.0435(6) Uani 1 1 d .
H8A H 0.3225 0.5347 0.6841 0.052 Uiso 1 1 calc R
H8B H 0.4133 0.6885 0.6731 0.052 Uiso 1 1 calc R
C9 C 0.4483(3) 0.6770(3) 0.77770(16) 0.0539(8) Uani 1 1 d .
H9A H 0.3759 0.7072 0.7950 0.081 Uiso 1 1 calc R
H9B H 0.5404 0.7587 0.7899 0.081 Uiso 1 1 calc R
H9C H 0.4487 0.6046 0.8009 0.081 Uiso 1 1 calc R
C14 C 0.6852(2) 0.4737(2) 0.51784(12) 0.0346(5) Uani 1 1 d .
H14A H 0.6027 0.3841 0.4967 0.052 Uiso 1 1 calc R
H14B H 0.7539 0.4907 0.4832 0.052 Uiso 1 1 calc R
H14C H 0.6565 0.5514 0.5288 0.052 Uiso 1 1 calc R
C15 C 0.8579(2) 0.3466(2) 0.57743(12) 0.0312(5) Uani 1 1 d .
H15A H 0.9201 0.3782 0.5414 0.047 Uiso 1 1 calc R
H15B H 0.7882 0.2487 0.5568 0.047 Uiso 1 1 calc R
H15C H 0.9135 0.3516 0.6206 0.047 Uiso 1 1 calc R
C16 C 0.9018(2) 0.6468(2) 0.64890(12) 0.0315(5) Uani 1 1 d .
H16A H 0.8554 0.7040 0.6737 0.047 Uiso 1 1 calc R
H16B H 0.9542 0.6907 0.6126 0.047 Uiso 1 1 calc R
H16C H 0.9666 0.6415 0.6844 0.047 Uiso 1 1 calc R
C11 C 0.1129(2) 0.0629(2) 0.69682(13) 0.0298(5) Uani 1 1 d .
H11A H 0.0313 -0.0267 0.6943 0.045 Uiso 1 1 calc R
H11B H 0.1047 0.0948 0.6535 0.045 Uiso 1 1 calc R
H11C H 0.1167 0.1347 0.7402 0.045 Uiso 1 1 calc R
C12 C 0.2743(2) -0.0980(2) 0.61919(13) 0.0331(5) Uani 1 1 d .
H12A H 0.2523 -0.0730 0.5757 0.050 Uiso 1 1 calc R
H12B H 0.2027 -0.1919 0.6196 0.050 Uiso 1 1 calc R
H12C H 0.3666 -0.0995 0.6189 0.050 Uiso 1 1 calc R
C13 C 0.2759(2) -0.0437(2) 0.77896(13) 0.0341(5) Uani 1 1 d .
H13A H 0.3688 -0.0403 0.7897 0.051 Uiso 1 1 calc R
H13B H 0.2052 -0.1424 0.7660 0.051 Uiso 1 1 calc R
H13C H 0.2534 0.0100 0.8218 0.051 Uiso 1 1 calc R
C21 C 0.38714(19) 0.19523(19) 0.55556(10) 0.0194(4) Uani 1 1 d .
C22 C 0.2575(2) 0.1974(2) 0.53982(11) 0.0230(4) Uani 1 1 d .
H22 H 0.2226 0.2463 0.5765 0.028 Uiso 1 1 calc R
C23 C 0.1792(2) 0.1299(2) 0.47180(11) 0.0284(4) Uani 1 1 d .
H23 H 0.0911 0.1319 0.4627 0.034 Uiso 1 1 calc R
C24 C 0.2287(2) 0.0600(2) 0.41735(11) 0.0315(5) Uani 1 1 d .
H24 H 0.1749 0.0139 0.3708 0.038 Uiso 1 1 calc R
C25 C 0.3574(2) 0.0574(2) 0.43090(11) 0.0302(5) Uani 1 1 d .
H25 H 0.3922 0.0095 0.3937 0.036 Uiso 1 1 calc R
C26 C 0.4351(2) 0.1252(2) 0.49921(11) 0.0238(4) Uani 1 1 d .
H26 H 0.5235 0.1236 0.5077 0.029 Uiso 1 1 calc R
C31 C 0.82389(18) 0.43523(19) 0.76832(9) 0.0163(4) Uani 1 1 d .
C32 C 0.85978(19) 0.57364(19) 0.80851(10) 0.0181(4) Uani 1 1 d .
F32 F 0.76578(11) 0.62774(11) 0.80708(6) 0.0225(2) Uani 1 1 d .
C33 C 0.9889(2) 0.6590(2) 0.84970(10) 0.0216(4) Uani 1 1 d .
F33 F 1.01899(12) 0.79131(12) 0.88689(6) 0.0299(3) Uani 1 1 d .
C34 C 1.08763(19) 0.6054(2) 0.85206(10) 0.0248(4) Uani 1 1 d .
F34 F 1.21148(12) 0.68549(14) 0.89346(7) 0.0360(3) Uani 1 1 d .
C35 C 1.05771(19) 0.4702(2) 0.81143(11) 0.0230(4) Uani 1 1 d .
F35 F 1.15303(12) 0.41713(14) 0.81277(7) 0.0331(3) Uani 1 1 d .
C36 C 0.92832(19) 0.38814(19) 0.76982(10) 0.0184(4) Uani 1 1 d .
F36 F 0.90509(11) 0.25758(11) 0.73038(6) 0.0225(2) Uani 1 1 d .
C41 C 0.71054(18) 0.18365(19) 0.84900(10) 0.0170(4) Uani 1 1 d .
C42 C 0.81015(19) 0.2614(2) 0.90962(10) 0.0200(4) Uani 1 1 d .
F42 F 0.80735(12) 0.37883(12) 0.95221(6) 0.0291(3) Uani 1 1 d .
C43 C 0.9173(2) 0.2276(2) 0.92726(11) 0.0245(4) Uani 1 1 d .
F43 F 1.01442(13) 0.30960(14) 0.98478(7) 0.0371(3) Uani 1 1 d .
C44 C 0.9248(2) 0.1088(2) 0.88465(12) 0.0260(4) Uani 1 1 d .
F44 F 1.02813(13) 0.07457(15) 0.90117(8) 0.0403(3) Uani 1 1 d .
C45 C 0.8265(2) 0.0264(2) 0.82445(11) 0.0237(4) Uani 1 1 d .
F45 F 0.83297(13) -0.08928(13) 0.78295(7) 0.0341(3) Uani 1 1 d .
C46 C 0.72333(19) 0.06642(19) 0.80726(10) 0.0191(4) Uani 1 1 d .
F46 F 0.63144(12) -0.01428(12) 0.74713(6) 0.0261(3) Uani 1 1 d .
C51 C 0.49741(19) 0.2474(2) 0.88981(10) 0.0212(4) Uani 1 1 d .
C52 C 0.4594(2) 0.1626(2) 0.93855(11) 0.0295(5) Uani 1 1 d .
F52 F 0.49994(14) 0.05840(15) 0.93339(7) 0.0399(3) Uani 1 1 d .
C53 C 0.3752(2) 0.1772(3) 0.99127(12) 0.0389(6) Uani 1 1 d .
F53 F 0.33848(16) 0.0909(2) 1.03546(8) 0.0597(5) Uani 1 1 d .
C54 C 0.3268(2) 0.2794(3) 0.99799(11) 0.0398(6) Uani 1 1 d .
F54 F 0.24676(15) 0.2952(2) 1.04919(7) 0.0590(5) Uani 1 1 d .
C55 C 0.3624(2) 0.3673(3) 0.95176(11) 0.0327(5) Uani 1 1 d .
F55 F 0.31809(14) 0.46947(17) 0.95883(7) 0.0445(4) Uani 1 1 d .
C56 C 0.4464(2) 0.3498(2) 0.89943(10) 0.0246(4) Uani 1 1 d .
F56 F 0.48336(13) 0.44251(12) 0.85844(6) 0.0296(3) Uani 1 1 d .

loop_
_atom_site_aniso_label
_atom_site_aniso_U_11
_atom_site_aniso_U_22
_atom_site_aniso_U_33
_atom_site_aniso_U_23
_atom_site_aniso_U_13
_atom_site_aniso_U_12
B1 0.0170(10) 0.0152(9) 0.0204(11) 0.0047(8) 0.0018(8) 0.0064(8)
B2 0.0155(10) 0.0150(9) 0.0194(10) 0.0033(8) 0.0015(8) 0.0045(8)
Si2 0.0209(3) 0.0204(3) 0.0181(3) 0.0072(2) -0.0002(2) 0.0016(2)
Si1 0.0128(2) 0.0177(2) 0.0197(3) 0.0043(2) 0.00239(18) 0.00488(19)
C4 0.0178(9) 0.0156(8) 0.0169(9) 0.0047(7) -0.0018(7) 0.0049(7)
C3 0.0163(9) 0.0157(8) 0.0142(8) 0.0028(7) 0.0013(7) 0.0073(7)
C2 0.0143(8) 0.0144(8) 0.0171(9) 0.0018(7) 0.0011(7) 0.0076(7)
C1 0.0147(8) 0.0165(9) 0.0164(9) 0.0029(7) 0.0005(7) 0.0074(7)
C6 0.0182(9) 0.0204(9) 0.0195(9) 0.0009(7) -0.0027(7) 0.0106(8)
C5 0.0208(9) 0.0156(9) 0.0193(9) 0.0014(7) -0.0056(7) 0.0068(7)
C7 0.0353(12) 0.0239(10) 0.0317(11) 0.0112(9) -0.0024(9) 0.0103(9)
C8 0.0477(14) 0.0233(11) 0.0450(14) 0.0143(10) 0.0129(11) -0.0020(10)
C9 0.080(2) 0.0313(13) 0.0711(19) 0.0279(13) 0.0492(17) 0.0349(14)
C14 0.0350(12) 0.0341(12) 0.0269(11) 0.0143(10) -0.0011(9) 0.0043(10)
C15 0.0297(11) 0.0365(12) 0.0241(11) 0.0082(9) 0.0073(9) 0.0106(9)
C16 0.0274(11) 0.0263(11) 0.0291(11) 0.0093(9) 0.0032(9) -0.0010(9)
C11 0.0168(9) 0.0274(11) 0.0425(13) 0.0091(9) 0.0047(9) 0.0068(8)
C12 0.0310(11) 0.0192(10) 0.0384(12) 0.0024(9) 0.0144(9) 0.0025(9)
C13 0.0278(11) 0.0283(11) 0.0373(12) 0.0158(10) -0.0028(9) 0.0000(9)
C21 0.0181(9) 0.0163(9) 0.0214(10) 0.0066(7) -0.0002(7) 0.0042(7)
C22 0.0213(9) 0.0247(10) 0.0227(10) 0.0054(8) -0.0004(8) 0.0102(8)
C23 0.0212(10) 0.0335(11) 0.0281(11) 0.0060(9) -0.0051(8) 0.0108(9)
C24 0.0258(11) 0.0380(12) 0.0212(10) 0.0005(9) -0.0075(8) 0.0087(9)
C25 0.0249(10) 0.0362(12) 0.0225(10) 0.0002(9) 0.0011(8) 0.0101(9)
C26 0.0167(9) 0.0271(10) 0.0229(10) 0.0035(8) -0.0007(7) 0.0066(8)
C31 0.0148(8) 0.0189(9) 0.0134(8) 0.0055(7) 0.0027(7) 0.0049(7)
C32 0.0170(9) 0.0212(9) 0.0161(9) 0.0063(7) 0.0034(7) 0.0073(7)
F32 0.0232(5) 0.0202(5) 0.0239(6) 0.0027(4) 0.0020(4) 0.0108(5)
C33 0.0225(10) 0.0182(9) 0.0159(9) 0.0010(7) 0.0033(7) 0.0024(8)
F33 0.0294(6) 0.0206(6) 0.0253(6) -0.0036(5) 0.0004(5) 0.0021(5)
C34 0.0133(9) 0.0312(11) 0.0200(10) 0.0053(8) -0.0014(7) 0.0009(8)
F34 0.0168(6) 0.0432(7) 0.0308(7) 0.0004(6) -0.0071(5) 0.0016(5)
C35 0.0148(9) 0.0322(11) 0.0244(10) 0.0106(8) 0.0041(7) 0.0106(8)
F35 0.0179(6) 0.0425(7) 0.0413(7) 0.0102(6) 0.0001(5) 0.0159(5)
C36 0.0178(9) 0.0187(9) 0.0185(9) 0.0061(7) 0.0048(7) 0.0070(7)
F36 0.0208(5) 0.0205(5) 0.0275(6) 0.0053(5) 0.0053(4) 0.0104(4)
C41 0.0159(8) 0.0207(9) 0.0167(9) 0.0082(7) 0.0050(7) 0.0081(7)
C42 0.0205(9) 0.0224(9) 0.0186(9) 0.0059(8) 0.0034(7) 0.0103(8)
F42 0.0304(6) 0.0284(6) 0.0245(6) -0.0048(5) -0.0044(5) 0.0151(5)
C43 0.0172(9) 0.0305(10) 0.0245(10) 0.0107(8) -0.0023(8) 0.0071(8)
F43 0.0274(6) 0.0449(8) 0.0337(7) 0.0063(6) -0.0124(5) 0.0131(6)
C44 0.0190(9) 0.0319(11) 0.0373(12) 0.0188(9) 0.0062(8) 0.0154(8)
F44 0.0284(7) 0.0466(8) 0.0602(9) 0.0215(7) 0.0029(6) 0.0261(6)
C45 0.0261(10) 0.0217(10) 0.0304(11) 0.0114(8) 0.0130(8) 0.0144(8)
F45 0.0383(7) 0.0263(6) 0.0461(8) 0.0090(6) 0.0152(6) 0.0219(6)
C46 0.0183(9) 0.0207(9) 0.0176(9) 0.0068(7) 0.0032(7) 0.0069(7)
F46 0.0308(6) 0.0226(6) 0.0210(6) -0.0001(5) -0.0005(5) 0.0108(5)
C51 0.0167(9) 0.0313(10) 0.0168(9) 0.0068(8) 0.0016(7) 0.0111(8)
C52 0.0231(10) 0.0475(13) 0.0245(11) 0.0169(10) 0.0062(8) 0.0174(10)
F52 0.0416(7) 0.0549(8) 0.0445(8) 0.0365(7) 0.0192(6) 0.0282(7)
C53 0.0259(11) 0.0735(18) 0.0242(11) 0.0255(12) 0.0089(9) 0.0211(12)
F53 0.0469(9) 0.1128(14) 0.0450(9) 0.0554(10) 0.0275(7) 0.0397(9)
C54 0.0209(10) 0.0845(19) 0.0160(10) 0.0094(11) 0.0056(8) 0.0264(12)
F54 0.0356(8) 0.1329(16) 0.0224(7) 0.0180(8) 0.0146(6) 0.0501(9)
C55 0.0233(10) 0.0550(14) 0.0201(10) -0.0042(10) -0.0027(8) 0.0245(10)
F55 0.0408(8) 0.0700(10) 0.0304(7) -0.0065(7) 0.0007(6) 0.0416(7)
C56 0.0216(9) 0.0361(11) 0.0163(9) 0.0030(8) -0.0002(7) 0.0147(9)
F56 0.0382(7) 0.0312(6) 0.0267(6) 0.0052(5) 0.0058(5) 0.0230(6)

loop_
_atom_type_symbol
_atom_type_description
_atom_type_scat_dispersion_real
_atom_type_scat_dispersion_imag
_atom_type_scat_source
C C 0.0181 0.0091 'International Tables Vol C Tables 4.2.6.8 and 6.1.1.4'
H H 0.0000 0.0000 'International Tables Vol C Tables 4.2.6.8 and 6.1.1.4'
B B 0.0090 0.0039 'International Tables Vol C Tables 4.2.6.8 and 6.1.1.4'
F F 0.0727 0.0534 'International Tables Vol C Tables 4.2.6.8 and 6.1.1.4'
Si Si 0.2541 0.3302 'International Tables Vol C Tables 4.2.6.8 and 6.1.1.4'

loop_
_geom_angle_atom_site_label_1
_geom_angle_atom_site_label_2
_geom_angle_atom_site_label_3
_geom_angle
C21 B1 C1 129.79(16)
C21 B1 C4 131.84(16)
C1 B1 C4 98.14(14)
C21 B1 C6 122.11(15)
C1 B1 C6 52.57(10)
C4 B1 C6 88.34(13)
C21 B1 C5 122.66(15)
C1 B1 C5 89.07(13)
C4 B1 C5 52.19(10)
C6 B1 C5 45.79(10)
C2 B2 C51 123.01(16)
C2 B2 C41 120.31(16)
C51 B2 C41 116.65(16)
C15 Si2 C14 107.95(11)
C15 Si2 C16 108.06(10)
C14 Si2 C16 107.13(10)
C15 Si2 C4 108.00(9)
C14 Si2 C4 112.98(9)
C16 Si2 C4 112.53(9)
C11 Si1 C12 110.73(11)
C11 Si1 C13 107.42(11)
C12 Si1 C13 105.53(11)
C11 Si1 C1 109.40(9)
C12 Si1 C1 109.16(9)
C13 Si1 C1 114.55(9)
C3 C4 C5 110.26(15)
C3 C4 B1 104.40(14)
C5 C4 B1 68.56(12)
C3 C4 Si2 118.25(12)
C5 C4 Si2 121.64(13)
B1 C4 Si2 123.35(13)
C2 C3 C31 123.85(16)
C2 C3 C4 114.21(15)
C31 C3 C4 120.03(15)
C3 C2 C1 109.87(15)
C3 C2 B2 122.54(16)
C1 C2 B2 125.68(15)
C6 C1 C2 110.25(14)
C6 C1 B1 67.30(12)
C2 C1 B1 106.55(14)
C6 C1 Si1 119.25(12)
C2 C1 Si1 122.62(12)
B1 C1 Si1 117.66(12)
C5 C6 C1 113.15(16)
C5 C6 B1 68.33(13)
C1 C6 B1 60.13(11)
C5 C6 H6 121.2(13)
C1 C6 H6 124.0(13)
B1 C6 H6 130.2(13)
C6 C5 C4 110.06(15)
C6 C5 C7 125.85(17)
C4 C5 C7 122.61(17)
C6 C5 B1 65.88(12)
C4 C5 B1 59.25(11)
C7 C5 B1 132.24(16)
C8 C7 C5 114.53(18)
C8 C7 H7A 108.6
C5 C7 H7A 108.6
C8 C7 H7B 108.6
C5 C7 H7B 108.6
H7A C7 H7B 107.6
C7 C8 C9 115.7(2)
C7 C8 H8A 108.4
C9 C8 H8A 108.4
C7 C8 H8B 108.4
C9 C8 H8B 108.4
H8A C8 H8B 107.4
C8 C9 H9A 109.5
C8 C9 H9B 109.5
H9A C9 H9B 109.5
C8 C9 H9C 109.5
H9A C9 H9C 109.5
H9B C9 H9C 109.5
Si2 C14 H14A 109.5
Si2 C14 H14B 109.5
H14A C14 H14B 109.5
Si2 C14 H14C 109.5
H14A C14 H14C 109.5
H14B C14 H14C 109.5
Si2 C15 H15A 109.5
Si2 C15 H15B 109.5
H15A C15 H15B 109.5
Si2 C15 H15C 109.5
H15A C15 H15C 109.5
H15B C15 H15C 109.5
Si2 C16 H16A 109.5
Si2 C16 H16B 109.5
H16A C16 H16B 109.5
Si2 C16 H16C 109.5
H16A C16 H16C 109.5
H16B C16 H16C 109.5
Si1 C11 H11A 109.5
Si1 C11 H11B 109.5
H11A C11 H11B 109.5
Si1 C11 H11C 109.5
H11A C11 H11C 109.5
H11B C11 H11C 109.5
Si1 C12 H12A 109.5
Si1 C12 H12B 109.5
H12A C12 H12B 109.5
Si1 C12 H12C 109.5
H12A C12 H12C 109.5
H12B C12 H12C 109.5
Si1 C13 H13A 109.5
Si1 C13 H13B 109.5
H13A C13 H13B 109.5
Si1 C13 H13C 109.5
H13A C13 H13C 109.5
H13B C13 H13C 109.5
C26 C21 C22 116.86(17)
C26 C21 B1 120.30(17)
C22 C21 B1 122.76(17)
C23 C22 C21 121.51(19)
C23 C22 H22 119.2
C21 C22 H22 119.2
C24 C23 C22 120.27(19)
C24 C23 H23 119.9
C22 C23 H23 119.9
C23 C24 C25 119.63(19)
C23 C24 H24 120.2
C25 C24 H24 120.2
C24 C25 C26 119.7(2)
C24 C25 H25 120.2
C26 C25 H25 120.2
C25 C26 C21 122.01(18)
C25 C26 H26 119.0
C21 C26 H26 119.0
C36 C31 C32 115.87(16)
C36 C31 C3 124.32(16)
C32 C31 C3 119.81(16)
F32 C32 C33 118.08(16)
F32 C32 C31 118.95(16)
C33 C32 C31 122.98(17)
F33 C33 C32 120.88(18)
F33 C33 C34 119.99(17)
C32 C33 C34 119.13(18)
F34 C34 C35 120.60(18)
F34 C34 C33 119.71(18)
C35 C34 C33 119.69(17)
F35 C35 C34 120.37(17)
F35 C35 C36 119.83(18)
C34 C35 C36 119.80(18)
F36 C36 C35 117.44(16)
F36 C36 C31 120.12(16)
C35 C36 C31 122.44(17)
C46 C41 C42 115.70(16)
C46 C41 B2 122.41(17)
C42 C41 B2 121.89(16)
F42 C42 C43 117.43(17)
F42 C42 C41 119.56(16)
C43 C42 C41 122.95(18)
F43 C43 C42 120.63(19)
F43 C43 C44 120.07(17)
C42 C43 C44 119.29(18)
F44 C44 C43 119.95(19)
F44 C44 C45 120.12(19)
C43 C44 C45 119.92(17)
F45 C45 C44 120.22(17)
F45 C45 C46 120.75(19)
C44 C45 C46 119.03(18)
F46 C46 C45 117.47(17)
F46 C46 C41 119.48(16)
C45 C46 C41 123.05(18)
C56 C51 C52 114.88(18)
C56 C51 B2 123.00(17)
C52 C51 B2 122.12(18)
F52 C52 C53 116.99(19)
F52 C52 C51 120.12(18)
C53 C52 C51 122.8(2)
F53 C53 C54 119.6(2)
F53 C53 C52 120.6(2)
C54 C53 C52 119.8(2)
F54 C54 C53 120.2(2)
F54 C54 C55 120.0(2)
C53 C54 C55 119.79(19)
F55 C55 C56 120.7(2)
F55 C55 C54 120.28(19)
C56 C55 C54 119.1(2)
F56 C56 C55 116.48(19)
F56 C56 C51 119.88(17)
C55 C56 C51 123.6(2)

loop_
_geom_bond_atom_site_label_1
_geom_bond_atom_site_label_2
_geom_bond_distance
B1 C21 1.570(3)
B1 C1 1.650(3)
B1 C4 1.650(3)
B1 C6 1.755(3)
B1 C5 1.787(3)
B2 C2 1.546(3)
B2 C51 1.576(3)
B2 C41 1.578(3)
Si2 C15 1.868(2)
Si2 C14 1.869(2)
Si2 C16 1.874(2)
Si2 C4 1.8955(19)
Si1 C11 1.863(2)
Si1 C12 1.865(2)
Si1 C13 1.869(2)
Si1 C1 1.8923(18)
C4 C3 1.513(2)
C4 C5 1.517(3)
C3 C2 1.355(2)
C3 C31 1.498(2)
C2 C1 1.521(2)
C1 C6 1.511(2)
C6 C5 1.378(3)
C6 H6 0.96(2)
C5 C7 1.522(3)
C7 C8 1.465(3)
C7 H7A 0.9900
C7 H7B 0.9900
C8 C9 1.528(4)
C8 H8A 0.9900
C8 H8B 0.9900
C9 H9A 0.9800
C9 H9B 0.9800
C9 H9C 0.9800
C14 H14A 0.9800
C14 H14B 0.9800
C14 H14C 0.9800
C15 H15A 0.9800
C15 H15B 0.9800
C15 H15C 0.9800
C16 H16A 0.9800
C16 H16B 0.9800
C16 H16C 0.9800
C11 H11A 0.9800
C11 H11B 0.9800
C11 H11C 0.9800
C12 H12A 0.9800
C12 H12B 0.9800
C12 H12C 0.9800
C13 H13A 0.9800
C13 H13B 0.9800
C13 H13C 0.9800
C21 C26 1.393(3)
C21 C22 1.403(3)
C22 C23 1.388(3)
C22 H22 0.9500
C23 C24 1.379(3)
C23 H23 0.9500
C24 C25 1.388(3)
C24 H24 0.9500
C25 C26 1.390(3)
C25 H25 0.9500
C26 H26 0.9500
C31 C36 1.389(3)
C31 C32 1.392(3)
C32 F32 1.340(2)
C32 C33 1.381(3)
C33 F33 1.333(2)
C33 C34 1.384(3)
C34 F34 1.337(2)
C34 C35 1.378(3)
C35 F35 1.345(2)
C35 C36 1.382(3)
C36 F36 1.347(2)
C41 C46 1.385(3)
C41 C42 1.387(3)
C42 F42 1.345(2)
C42 C43 1.378(3)
C43 F43 1.340(2)
C43 C44 1.378(3)
C44 F44 1.337(2)
C44 C45 1.381(3)
C45 F45 1.339(2)
C45 C46 1.381(3)
C46 F46 1.347(2)
C51 C56 1.388(3)
C51 C52 1.400(3)
C52 F52 1.337(3)
C52 C53 1.380(3)
C53 F53 1.341(3)
C53 C54 1.369(4)
C54 F54 1.331(2)
C54 C55 1.383(4)
C55 F55 1.339(3)
C55 C56 1.380(3)
C56 F56 1.343(2)

loop_
_geom_torsion_atom_site_label_1
_geom_torsion_atom_site_label_2
_geom_torsion_atom_site_label_3
_geom_torsion_atom_site_label_4
_geom_torsion
C21 B1 C4 C3 -150.72(19)
C1 B1 C4 C3 24.02(17)
C6 B1 C4 C3 75.82(14)
C5 B1 C4 C3 106.45(15)
C21 B1 C4 C5 102.8(2)
C1 B1 C4 C5 -82.43(14)
C6 B1 C4 C5 -30.63(11)
C21 B1 C4 Si2 -11.8(3)
C1 B1 C4 Si2 162.97(12)
C6 B1 C4 Si2 -145.23(13)
C5 B1 C4 Si2 -114.60(16)
C15 Si2 C4 C3 49.33(16)
C14 Si2 C4 C3 168.65(14)
C16 Si2 C4 C3 -69.86(16)
C15 Si2 C4 C5 -168.21(14)
C14 Si2 C4 C5 -48.88(18)
C16 Si2 C4 C5 72.60(17)
C15 Si2 C4 B1 -84.44(16)
C14 Si2 C4 B1 34.89(18)
C16 Si2 C4 B1 156.38(15)
C5 C4 C3 C2 54.3(2)
B1 C4 C3 C2 -17.7(2)
Si2 C4 C3 C2 -159.23(13)
C5 C4 C3 C31 -110.53(18)
B1 C4 C3 C31 177.39(15)
Si2 C4 C3 C31 35.9(2)
C31 C3 C2 C1 165.65(16)
C4 C3 C2 C1 1.4(2)
C31 C3 C2 B2 0.6(3)
C4 C3 C2 B2 -163.64(16)
C51 B2 C2 C3 122.1(2)
C41 B2 C2 C3 -55.9(2)
C51 B2 C2 C1 -40.6(3)
C41 B2 C2 C1 141.45(17)
C3 C2 C1 C6 -55.70(19)
B2 C2 C1 C6 108.80(19)
C3 C2 C1 B1 15.67(19)
B2 C2 C1 B1 -179.83(16)
C3 C2 C1 Si1 155.60(13)
B2 C2 C1 Si1 -39.9(2)
C21 B1 C1 C6 -103.5(2)
C4 B1 C1 C6 81.59(14)
C5 B1 C1 C6 30.02(11)
C21 B1 C1 C2 151.00(18)
C4 B1 C1 C2 -23.90(17)
C6 B1 C1 C2 -105.49(15)
C5 B1 C1 C2 -75.46(14)
C21 B1 C1 Si1 8.7(3)
C4 B1 C1 Si1 -166.16(11)
C6 B1 C1 Si1 112.26(14)
C5 B1 C1 Si1 142.28(12)
C11 Si1 C1 C6 -1.71(17)
C12 Si1 C1 C6 119.59(15)
C13 Si1 C1 C6 -122.36(15)
C11 Si1 C1 C2 144.33(15)
C12 Si1 C1 C2 -94.37(16)
C13 Si1 C1 C2 23.68(18)
C11 Si1 C1 B1 -79.84(15)
C12 Si1 C1 B1 41.47(16)
C13 Si1 C1 B1 159.52(14)
C2 C1 C6 C5 55.2(2)
B1 C1 C6 C5 -44.87(16)
Si1 C1 C6 C5 -154.90(14)
C2 C1 C6 B1 100.07(15)
Si1 C1 C6 B1 -110.03(15)
C21 B1 C6 C5 -106.15(19)
C1 B1 C6 C5 135.73(16)
C4 B1 C6 C5 34.17(12)
C21 B1 C6 C1 118.11(19)
C4 B1 C6 C1 -101.57(14)
C5 B1 C6 C1 -135.73(16)
C1 C6 C5 C4 0.6(2)
B1 C6 C5 C4 -40.55(14)
C1 C6 C5 C7 166.99(18)
B1 C6 C5 C7 125.8(2)
C1 C6 C5 B1 41.17(14)
C3 C4 C5 C6 -54.4(2)
B1 C4 C5 C6 43.66(15)
Si2 C4 C5 C6 160.52(13)
C3 C4 C5 C7 138.73(18)
B1 C4 C5 C7 -123.23(19)
Si2 C4 C5 C7 -6.4(2)
C3 C4 C5 B1 -98.04(15)
Si2 C4 C5 B1 116.86(15)
C21 B1 C5 C6 104.91(19)
C1 B1 C5 C6 -33.67(12)
C4 B1 C5 C6 -134.72(16)
C21 B1 C5 C4 -120.4(2)
C1 B1 C5 C4 101.05(14)
C6 B1 C5 C4 134.72(16)
C21 B1 C5 C7 -12.5(3)
C1 B1 C5 C7 -151.1(2)
C4 B1 C5 C7 107.9(2)
C6 B1 C5 C7 -117.4(2)
C6 C5 C7 C8 25.2(3)
C4 C5 C7 C8 -170.07(19)
B1 C5 C7 C8 113.7(2)
C5 C7 C8 C9 65.8(3)
C1 B1 C21 C26 -110.3(2)
C4 B1 C21 C26 62.9(3)
C6 B1 C21 C26 -176.00(17)
C5 B1 C21 C26 129.14(19)
C1 B1 C21 C22 66.2(3)
C4 B1 C21 C22 -120.6(2)
C6 B1 C21 C22 0.5(3)
C5 B1 C21 C22 -54.4(3)
C26 C21 C22 C23 1.6(3)
B1 C21 C22 C23 -175.03(18)
C21 C22 C23 C24 -0.9(3)
C22 C23 C24 C25 0.0(3)
C23 C24 C25 C26 0.0(3)
C24 C25 C26 C21 0.7(3)
C22 C21 C26 C25 -1.5(3)
B1 C21 C26 C25 175.19(19)
C2 C3 C31 C36 82.4(2)
C4 C3 C31 C36 -114.2(2)
C2 C3 C31 C32 -96.8(2)
C4 C3 C31 C32 66.6(2)
C36 C31 C32 F32 177.34(15)
C3 C31 C32 F32 -3.4(2)
C36 C31 C32 C33 -2.2(3)
C3 C31 C32 C33 177.08(17)
F32 C32 C33 F33 0.0(3)
C31 C32 C33 F33 179.48(16)
F32 C32 C33 C34 179.96(16)
C31 C32 C33 C34 -0.5(3)
F33 C33 C34 F34 2.0(3)
C32 C33 C34 F34 -178.01(17)
F33 C33 C34 C35 -177.68(17)
C32 C33 C34 C35 2.3(3)
F34 C34 C35 F35 -0.1(3)
C33 C34 C35 F35 179.52(17)
F34 C34 C35 C36 179.00(17)
C33 C34 C35 C36 -1.3(3)
F35 C35 C36 F36 -1.7(3)
C34 C35 C36 F36 179.12(16)
F35 C35 C36 C31 177.61(16)
C34 C35 C36 C31 -1.5(3)
C32 C31 C36 F36 -177.48(15)
C3 C31 C36 F36 3.3(3)
C32 C31 C36 C35 3.2(3)
C3 C31 C36 C35 -176.01(17)
C2 B2 C41 C46 -55.6(2)
C51 B2 C41 C46 126.34(19)
C2 B2 C41 C42 124.01(19)
C51 B2 C41 C42 -54.1(2)
C46 C41 C42 F42 178.46(16)
B2 C41 C42 F42 -1.2(3)
C46 C41 C42 C43 1.3(3)
B2 C41 C42 C43 -178.36(17)
F42 C42 C43 F43 -0.1(3)
C41 C42 C43 F43 177.19(17)
F42 C42 C43 C44 -179.43(17)
C41 C42 C43 C44 -2.2(3)
F43 C43 C44 F44 0.7(3)
C42 C43 C44 F44 -179.91(17)
F43 C43 C44 C45 -178.47(18)
C42 C43 C44 C45 0.9(3)
F44 C44 C45 F45 1.0(3)
C43 C44 C45 F45 -179.81(17)
F44 C44 C45 C46 -178.05(17)
C43 C44 C45 C46 1.2(3)
F45 C45 C46 F46 -0.7(3)
C44 C45 C46 F46 178.29(16)
F45 C45 C46 C41 178.86(16)
C44 C45 C46 C41 -2.1(3)
C42 C41 C46 F46 -179.50(16)
B2 C41 C46 F46 0.1(3)
C42 C41 C46 C45 0.9(3)
B2 C41 C46 C45 -179.48(17)
C2 B2 C51 C56 -33.8(3)
C41 B2 C51 C56 144.19(18)
C2 B2 C51 C52 146.26(19)
C41 B2 C51 C52 -35.7(3)
C56 C51 C52 F52 178.52(18)
B2 C51 C52 F52 -1.6(3)
C56 C51 C52 C53 1.3(3)
B2 C51 C52 C53 -178.7(2)
F52 C52 C53 F53 0.9(3)
C51 C52 C53 F53 178.2(2)
F52 C52 C53 C54 -178.2(2)
C51 C52 C53 C54 -0.9(4)
F53 C53 C54 F54 1.6(4)
C52 C53 C54 F54 -179.3(2)
F53 C53 C54 C55 -178.9(2)
C52 C53 C54 C55 0.2(4)
F54 C54 C55 F55 0.8(3)
C53 C54 C55 F55 -178.6(2)
F54 C54 C55 C56 179.5(2)
C53 C54 C55 C56 0.0(3)
F55 C55 C56 F56 1.9(3)
C54 C55 C56 F56 -176.80(19)
F55 C55 C56 C51 179.15(18)
C54 C55 C56 C51 0.5(3)
C52 C51 C56 F56 176.07(17)
B2 C51 C56 F56 -3.8(3)
C52 C51 C56 C55 -1.1(3)
B2 C51 C56 C55 178.94(19)
